data_7150534
loop_
_publ_author_name
'Salvador, Jorge A. R.'
'Pinto, Rui M. A.'
'Santos, Rita C.'
'Le Roux, Christophe'
'Beja, Ana Matos'
'Paix\~ao, Jos\'e A.'

_publ_section_title
;
 Bismuth triflate-catalyzed Wagner-Meerwein rearrangement in terpenes.
 Application to the synthesis of the 18\a-oleanane core and
 A-neo-18\a-oleanene compounds from lupanes
;
_journal_issue 3
_journal_name_full 'Organic &amp; Biomolecular Chemistry'
_journal_page_first 508
_journal_page_last 517
_journal_paper_doi 10.1039/b814448f
_journal_volume 7
_journal_year 2009
_chemical_absolute_configuration syn
_chemical_formula_moiety 'C30 H46 O2'
_chemical_formula_sum 'C30 H46 O2'
_chemical_formula_weight 438.67
_chemical_melting_point 566
_chemical_name_systematic
;
A-neo-18\a-olean-3(5)-en-28,19\b-olide
;
_space_group_IT_number 5
_symmetry_cell_setting monoclinic
_symmetry_space_group_name_Hall 'C 2y'
_symmetry_space_group_name_H-M 'C 1 2 1'
_atom_sites_solution_hydrogens geom
_atom_sites_solution_primary direct
_atom_sites_solution_secondary difmap
_audit_creation_method SHELXL-97
_cell_angle_alpha 90.00
_cell_angle_beta 93.615(2)
_cell_angle_gamma 90.00
_cell_formula_units_Z 4
_cell_length_a 13.2214(4)
_cell_length_b 6.4962(2)
_cell_length_c 29.8420(9)
_cell_measurement_reflns_used 3298
_cell_measurement_temperature 293(2)
_cell_measurement_theta_max 19.4413
_cell_measurement_theta_min 2.7356
_cell_volume 2558.00(13)
_computing_cell_refinement 'SAINT (Bruker, 2003)'
_computing_data_collection 'SMART (Bruker, 2003)'
_computing_data_reduction 'SAINT (Bruker, 2003)'
_computing_molecular_graphics 'PLATON (Spek, 2005)'
_computing_publication_material SHELXL-97
_computing_structure_refinement SHELXL-97
_computing_structure_solution 'SHELXS-97 (Sheldrick, 1997)'
_diffrn_ambient_temperature 293(2)
_diffrn_measured_fraction_theta_full 0.997
_diffrn_measured_fraction_theta_max 0.997
_diffrn_measurement_device_type 'Bruker APEX CCD area-detector'
_diffrn_measurement_method '\f and \w scans'
_diffrn_radiation_monochromator graphite
_diffrn_radiation_source 'fine-focus sealed tube'
_diffrn_radiation_type MoK\a
_diffrn_radiation_wavelength 0.71073
_diffrn_reflns_av_R_equivalents 0.0612
_diffrn_reflns_av_sigmaI/netI 0.0531
_diffrn_reflns_limit_h_max 16
_diffrn_reflns_limit_h_min -16
_diffrn_reflns_limit_k_max 7
_diffrn_reflns_limit_k_min -7
_diffrn_reflns_limit_l_max 35
_diffrn_reflns_limit_l_min -36
_diffrn_reflns_number 22819
_diffrn_reflns_theta_full 25.76
_diffrn_reflns_theta_max 25.76
_diffrn_reflns_theta_min 2.05
_exptl_absorpt_coefficient_mu 0.069
_exptl_absorpt_correction_T_max 0.999
_exptl_absorpt_correction_T_min 0.909
_exptl_absorpt_correction_type multi-scan
_exptl_absorpt_process_details '(SADABS; Sheldrick, 2000)'
_exptl_crystal_colour colourless
_exptl_crystal_density_diffrn 1.139
_exptl_crystal_density_method 'not measured'
_exptl_crystal_description plate
_exptl_crystal_F_000 968
_exptl_crystal_size_max 0.30
_exptl_crystal_size_mid 0.20
_exptl_crystal_size_min 0.02
_refine_diff_density_max 0.139
_refine_diff_density_min -0.160
_refine_diff_density_rms 0.035
_refine_ls_abs_structure_details 'Flack H D (1983), Acta Cryst. A39, 876-881'
_refine_ls_abs_structure_Flack 1(2)
_refine_ls_extinction_method none
_refine_ls_goodness_of_fit_ref 0.994
_refine_ls_hydrogen_treatment riding
_refine_ls_matrix_type full
_refine_ls_number_parameters 296
_refine_ls_number_reflns 2655
_refine_ls_number_restraints 1
_refine_ls_restrained_S_all 0.994
_refine_ls_R_factor_all 0.0971
_refine_ls_R_factor_gt 0.0462
_refine_ls_shift/su_max 0.000
_refine_ls_shift/su_mean 0.000
_refine_ls_structure_factor_coef Fsqd
_refine_ls_weighting_details 'calc w=1/[\s^2^(Fo^2^)+(0.0606P)^2^+0.2469P] where P=(Fo^2^+2Fc^2^)/3'
_refine_ls_weighting_scheme calc
_refine_ls_wR_factor_gt 0.0958
_refine_ls_wR_factor_ref 0.1158
_reflns_number_gt 1677
_reflns_number_total 2655
_reflns_threshold_expression I>2\s(I)
_cod_data_source_file b814448f.txt
_cod_data_source_block rsrx54
_cod_original_sg_symbol_H-M C2
_cod_database_code 7150534

loop_
_symmetry_equiv_pos_as_xyz
'x, y, z'
'-x, y, -z'
'x+1/2, y+1/2, z'
'-x+1/2, y+1/2, -z'

loop_
_atom_site_label
_atom_site_type_symbol
_atom_site_fract_x
_atom_site_fract_y
_atom_site_fract_z
_atom_site_U_iso_or_equiv
_atom_site_adp_type
_atom_site_occupancy
_atom_site_symmetry_multiplicity
_atom_site_calc_flag
_atom_site_refinement_flags
_atom_site_disorder_assembly
_atom_site_disorder_group
C1 C 0.6521(3) 0.5112(6) 0.85987(11) 0.0492(9) Uani 1 1 d . . .
H1A H 0.5828 0.5607 0.8595 0.059 Uiso 1 1 calc R . .
H1B H 0.6548 0.3944 0.8397 0.059 Uiso 1 1 calc R . .
C2 C 0.6909(3) 0.4509(6) 0.90790(12) 0.0568(10) Uani 1 1 d . . .
H2A H 0.6572 0.5298 0.9302 0.068 Uiso 1 1 calc R . .
H2B H 0.6810 0.3053 0.9133 0.068 Uiso 1 1 calc R . .
C3 C 0.8042(3) 0.5051(6) 0.90827(12) 0.0500(9) Uani 1 1 d . . .
C4 C 0.8792(3) 0.4289(6) 0.94373(13) 0.0615(11) Uani 1 1 d . . .
H4 H 0.9442 0.4953 0.9389 0.074 Uiso 1 1 calc R . .
C5 C 0.8208(2) 0.6275(5) 0.87375(12) 0.0430(9) Uani 1 1 d . . .
C6 C 0.9185(2) 0.7138(6) 0.85992(12) 0.0486(9) Uani 1 1 d . . .
H6A H 0.9744 0.6460 0.8766 0.058 Uiso 1 1 calc R . .
H6B H 0.9216 0.8594 0.8670 0.058 Uiso 1 1 calc R . .
C7 C 0.9289(2) 0.6840(6) 0.80982(11) 0.0440(9) Uani 1 1 d . . .
H7A H 0.9333 0.5378 0.8036 0.053 Uiso 1 1 calc R . .
H7B H 0.9917 0.7471 0.8018 0.053 Uiso 1 1 calc R . .
C8 C 0.8407(2) 0.7759(5) 0.78000(11) 0.0353(8) Uani 1 1 d . . .
C9 C 0.7406(2) 0.6763(5) 0.79507(10) 0.0349(8) Uani 1 1 d . . .
H9 H 0.7474 0.5295 0.7883 0.042 Uiso 1 1 calc R . .
C10 C 0.7240(2) 0.6837(5) 0.84597(11) 0.0405(8) Uani 1 1 d . . .
C11 C 0.6482(2) 0.7466(6) 0.76566(11) 0.0456(9) Uani 1 1 d . . .
H11A H 0.5882 0.6774 0.7752 0.055 Uiso 1 1 calc R . .
H11B H 0.6387 0.8935 0.7694 0.055 Uiso 1 1 calc R . .
C12 C 0.6607(2) 0.6997(6) 0.71617(11) 0.0455(9) Uani 1 1 d . . .
H12A H 0.6025 0.7525 0.6983 0.055 Uiso 1 1 calc R . .
H12B H 0.6629 0.5518 0.7119 0.055 Uiso 1 1 calc R . .
C13 C 0.7572(2) 0.7957(5) 0.69986(10) 0.0348(8) Uani 1 1 d . . .
H13 H 0.7518 0.9448 0.7041 0.042 Uiso 1 1 calc R . .
C14 C 0.8525(2) 0.7229(5) 0.72875(11) 0.0357(8) Uani 1 1 d . . .
C15 C 0.9449(2) 0.8355(6) 0.71046(12) 0.0499(10) Uani 1 1 d . . .
H15A H 0.9363 0.9827 0.7142 0.060 Uiso 1 1 calc R . .
H15B H 1.0057 0.7948 0.7282 0.060 Uiso 1 1 calc R . .
C16 C 0.9592(2) 0.7902(6) 0.66120(12) 0.0520(10) Uani 1 1 d . . .
H16A H 1.0147 0.8728 0.6514 0.062 Uiso 1 1 calc R . .
H16B H 0.9772 0.6464 0.6580 0.062 Uiso 1 1 calc R . .
C17 C 0.8645(2) 0.8354(5) 0.63138(11) 0.0401(8) Uani 1 1 d . . .
C18 C 0.7655(2) 0.7586(5) 0.64969(11) 0.0377(8) Uani 1 1 d . . .
H18 H 0.7558 0.6121 0.6428 0.045 Uiso 1 1 calc R . .
C19 C 0.6922(3) 0.8884(5) 0.61989(12) 0.0447(9) Uani 1 1 d . . .
H19 H 0.6258 0.8958 0.6327 0.054 Uiso 1 1 calc R . .
C20 C 0.6808(3) 0.8177(6) 0.57071(12) 0.0491(9) Uani 1 1 d . . .
C21 C 0.7849(3) 0.8280(6) 0.55130(11) 0.0511(10) Uani 1 1 d . . .
H21A H 0.7834 0.7462 0.5241 0.061 Uiso 1 1 calc R . .
H21B H 0.7985 0.9694 0.5431 0.061 Uiso 1 1 calc R . .
C22 C 0.8713(3) 0.7517(6) 0.58337(11) 0.0494(10) Uani 1 1 d . . .
H22A H 0.9354 0.7935 0.5721 0.059 Uiso 1 1 calc R . .
H22B H 0.8700 0.6025 0.5842 0.059 Uiso 1 1 calc R . .
C23 C 0.8493(4) 0.4900(11) 0.98992(15) 0.1097(19) Uani 1 1 d . . .
H23A H 0.8530 0.6370 0.9930 0.165 Uiso 1 1 calc R . .
H23B H 0.8946 0.4268 1.0123 0.165 Uiso 1 1 calc R . .
H23C H 0.7813 0.4451 0.9939 0.165 Uiso 1 1 calc R . .
C24 C 0.8948(4) 0.2015(9) 0.94066(18) 0.111(2) Uani 1 1 d . . .
H24A H 0.8323 0.1319 0.9454 0.167 Uiso 1 1 calc R . .
H24B H 0.9457 0.1591 0.9631 0.167 Uiso 1 1 calc R . .
H24C H 0.9163 0.1674 0.9114 0.167 Uiso 1 1 calc R . .
C25 C 0.6826(3) 0.8897(6) 0.86296(13) 0.0578(11) Uani 1 1 d . . .
H25A H 0.6234 0.9284 0.8446 0.087 Uiso 1 1 calc R . .
H25B H 0.7334 0.9944 0.8613 0.087 Uiso 1 1 calc R . .
H25C H 0.6652 0.8743 0.8935 0.087 Uiso 1 1 calc R . .
C26 C 0.8410(3) 1.0118(5) 0.78696(12) 0.0501(10) Uani 1 1 d . . .
H26A H 0.7842 1.0714 0.7700 0.075 Uiso 1 1 calc R . .
H26B H 0.9027 1.0684 0.7769 0.075 Uiso 1 1 calc R . .
H26C H 0.8364 1.0420 0.8183 0.075 Uiso 1 1 calc R . .
C27 C 0.8691(3) 0.4902(5) 0.72195(12) 0.0460(9) Uani 1 1 d . . .
H27A H 0.8196 0.4143 0.7373 0.069 Uiso 1 1 calc R . .
H27B H 0.9358 0.4531 0.7338 0.069 Uiso 1 1 calc R . .
H27C H 0.8624 0.4585 0.6905 0.069 Uiso 1 1 calc R . .
C28 C 0.8425(3) 1.0634(6) 0.62675(12) 0.0497(10) Uani 1 1 d . . .
C29 C 0.6076(3) 0.9619(8) 0.54459(13) 0.0723(13) Uani 1 1 d . . .
H29A H 0.5409 0.9460 0.5551 0.108 Uiso 1 1 calc R . .
H29B H 0.6062 0.9288 0.5132 0.108 Uiso 1 1 calc R . .
H29C H 0.6296 1.1017 0.5490 0.108 Uiso 1 1 calc R . .
C30 C 0.6384(3) 0.5986(7) 0.56866(13) 0.0678(12) Uani 1 1 d . . .
H30A H 0.6906 0.5033 0.5786 0.102 Uiso 1 1 calc R . .
H30B H 0.6151 0.5668 0.5383 0.102 Uiso 1 1 calc R . .
H30C H 0.5828 0.5883 0.5878 0.102 Uiso 1 1 calc R . .
O19 O 0.7417(2) 1.0921(4) 0.62139(8) 0.0529(7) Uani 1 1 d . . .
O28 O 0.9005(2) 1.2052(4) 0.62627(9) 0.0698(8) Uani 1 1 d . . .

loop_
_atom_site_aniso_label
_atom_site_aniso_U_11
_atom_site_aniso_U_22
_atom_site_aniso_U_33
_atom_site_aniso_U_23
_atom_site_aniso_U_13
_atom_site_aniso_U_12
C1 0.042(2) 0.061(2) 0.045(2) 0.0021(19) 0.0041(18) -0.0130(18)
C2 0.068(3) 0.063(2) 0.041(2) 0.0038(18) 0.0092(19) -0.007(2)
C3 0.047(2) 0.057(2) 0.046(2) -0.001(2) 0.0037(18) 0.0008(18)
C4 0.062(3) 0.073(3) 0.048(3) 0.003(2) -0.002(2) 0.002(2)
C5 0.036(2) 0.054(2) 0.039(2) -0.0010(17) 0.0006(17) -0.0052(16)
C6 0.037(2) 0.058(2) 0.050(2) 0.0008(19) -0.0035(17) -0.0055(17)
C7 0.0304(19) 0.055(2) 0.046(2) 0.0022(18) 0.0025(16) -0.0051(16)
C8 0.0307(19) 0.0325(17) 0.043(2) 0.0018(14) 0.0002(16) -0.0044(14)
C9 0.0278(18) 0.0379(17) 0.039(2) 0.0014(15) -0.0006(15) -0.0065(14)
C10 0.0340(19) 0.0477(19) 0.040(2) 0.0026(16) 0.0009(16) -0.0037(16)
C11 0.032(2) 0.066(2) 0.039(2) 0.0058(17) 0.0053(16) -0.0012(17)
C12 0.031(2) 0.063(2) 0.042(2) 0.0043(19) 0.0023(16) -0.0045(17)
C13 0.0337(19) 0.0349(17) 0.036(2) 0.0027(15) 0.0054(15) 0.0009(14)
C14 0.0306(18) 0.0330(17) 0.044(2) 0.0035(15) 0.0074(15) -0.0024(14)
C15 0.039(2) 0.062(2) 0.050(3) 0.0100(19) 0.0086(18) -0.0099(18)
C16 0.039(2) 0.064(2) 0.054(3) 0.0060(19) 0.0149(19) -0.0067(18)
C17 0.042(2) 0.0383(18) 0.042(2) 0.0025(16) 0.0116(17) -0.0023(15)
C18 0.0381(19) 0.0367(18) 0.039(2) 0.0024(15) 0.0078(16) -0.0004(15)
C19 0.045(2) 0.050(2) 0.039(2) 0.0045(17) 0.0093(17) 0.0079(17)
C20 0.051(2) 0.060(2) 0.037(2) 0.0016(17) 0.0063(18) 0.0026(18)
C21 0.063(2) 0.055(2) 0.037(2) -0.0018(17) 0.0156(19) -0.0018(19)
C22 0.048(2) 0.048(2) 0.054(3) -0.0035(17) 0.0191(19) 0.0015(17)
C23 0.121(4) 0.150(5) 0.056(3) -0.011(4) -0.009(3) 0.027(4)
C24 0.132(5) 0.092(4) 0.103(4) -0.011(3) -0.041(4) 0.039(3)
C25 0.056(3) 0.062(3) 0.057(3) -0.005(2) 0.011(2) 0.007(2)
C26 0.053(2) 0.044(2) 0.054(3) -0.0003(18) 0.0090(19) -0.0091(17)
C27 0.048(2) 0.0424(19) 0.048(2) 0.0013(17) 0.0029(17) 0.0101(16)
C28 0.067(3) 0.046(2) 0.038(2) -0.0007(16) 0.018(2) -0.001(2)
C29 0.074(3) 0.099(4) 0.043(3) 0.009(2) 0.001(2) 0.018(3)
C30 0.067(3) 0.084(3) 0.053(3) -0.008(2) 0.007(2) -0.017(2)
O19 0.0714(19) 0.0401(13) 0.0482(16) 0.0045(11) 0.0108(14) 0.0108(12)
O28 0.096(2) 0.0487(16) 0.0669(19) -0.0018(14) 0.0261(15) -0.0231(16)

loop_
_atom_type_symbol
_atom_type_description
_atom_type_scat_dispersion_real
_atom_type_scat_dispersion_imag
_atom_type_scat_source
C C 0.0033 0.0016 'International Tables Vol C Tables 4.2.6.8 and 6.1.1.4'
H H 0.0000 0.0000 'International Tables Vol C Tables 4.2.6.8 and 6.1.1.4'
O O 0.0106 0.0060 'International Tables Vol C Tables 4.2.6.8 and 6.1.1.4'

loop_
_geom_angle_atom_site_label_1
_geom_angle_atom_site_label_2
_geom_angle_atom_site_label_3
_geom_angle
_geom_angle_site_symmetry_1
_geom_angle_site_symmetry_3
_geom_angle_publ_flag
C2 C1 C10 105.1(3) . . ?
C2 C1 H1A 110.7 . . ?
C10 C1 H1A 110.7 . . ?
C2 C1 H1B 110.7 . . ?
C10 C1 H1B 110.7 . . ?
H1A C1 H1B 108.8 . . ?
C3 C2 C1 102.4(3) . . ?
C3 C2 H2A 111.3 . . ?
C1 C2 H2A 111.3 . . ?
C3 C2 H2B 111.3 . . ?
C1 C2 H2B 111.3 . . ?
H2A C2 H2B 109.2 . . ?
C5 C3 C4 127.8(3) . . ?
C5 C3 C2 109.9(3) . . ?
C4 C3 C2 122.3(3) . . ?
C3 C4 C24 111.9(4) . . ?
C3 C4 C23 111.1(4) . . ?
C24 C4 C23 111.1(5) . . ?
C3 C4 H4 107.5 . . ?
C24 C4 H4 107.5 . . ?
C23 C4 H4 107.5 . . ?
C3 C5 C6 128.9(3) . . ?
C3 C5 C10 112.9(3) . . ?
C6 C5 C10 118.2(3) . . ?
C5 C6 C7 111.0(3) . . ?
C5 C6 H6A 109.4 . . ?
C7 C6 H6A 109.4 . . ?
C5 C6 H6B 109.4 . . ?
C7 C6 H6B 109.4 . . ?
H6A C6 H6B 108.0 . . ?
C6 C7 C8 113.9(3) . . ?
C6 C7 H7A 108.8 . . ?
C8 C7 H7A 108.8 . . ?
C6 C7 H7B 108.8 . . ?
C8 C7 H7B 108.8 . . ?
H7A C7 H7B 107.7 . . ?
C7 C8 C26 108.1(3) . . ?
C7 C8 C9 107.3(3) . . ?
C26 C8 C9 111.5(3) . . ?
C7 C8 C14 110.9(3) . . ?
C26 C8 C14 110.2(3) . . ?
C9 C8 C14 108.9(2) . . ?
C11 C9 C10 113.4(3) . . ?
C11 C9 C8 111.8(3) . . ?
C10 C9 C8 116.3(2) . . ?
C11 C9 H9 104.6 . . ?
C10 C9 H9 104.6 . . ?
C8 C9 H9 104.6 . . ?
C5 C10 C1 101.0(3) . . ?
C5 C10 C25 109.4(3) . . ?
C1 C10 C25 107.7(3) . . ?
C5 C10 C9 111.1(3) . . ?
C1 C10 C9 111.6(3) . . ?
C25 C10 C9 115.1(3) . . ?
C12 C11 C9 111.4(3) . . ?
C12 C11 H11A 109.4 . . ?
C9 C11 H11A 109.4 . . ?
C12 C11 H11B 109.4 . . ?
C9 C11 H11B 109.4 . . ?
H11A C11 H11B 108.0 . . ?
C11 C12 C13 111.7(3) . . ?
C11 C12 H12A 109.3 . . ?
C13 C12 H12A 109.3 . . ?
C11 C12 H12B 109.3 . . ?
C13 C12 H12B 109.3 . . ?
H12A C12 H12B 107.9 . . ?
C18 C13 C12 111.2(3) . . ?
C18 C13 C14 113.0(2) . . ?
C12 C13 C14 111.3(3) . . ?
C18 C13 H13 107.0 . . ?
C12 C13 H13 107.0 . . ?
C14 C13 H13 107.0 . . ?
C27 C14 C15 107.1(3) . . ?
C27 C14 C13 110.0(3) . . ?
C15 C14 C13 106.9(3) . . ?
C27 C14 C8 111.3(3) . . ?
C15 C14 C8 111.4(3) . . ?
C13 C14 C8 110.1(2) . . ?
C16 C15 C14 113.4(3) . . ?
C16 C15 H15A 108.9 . . ?
C14 C15 H15A 108.9 . . ?
C16 C15 H15B 108.9 . . ?
C14 C15 H15B 108.9 . . ?
H15A C15 H15B 107.7 . . ?
C17 C16 C15 112.4(3) . . ?
C17 C16 H16A 109.1 . . ?
C15 C16 H16A 109.1 . . ?
C17 C16 H16B 109.1 . . ?
C15 C16 H16B 109.1 . . ?
H16A C16 H16B 107.9 . . ?
C28 C17 C16 112.9(3) . . ?
C28 C17 C18 100.9(3) . . ?
C16 C17 C18 114.8(3) . . ?
C28 C17 C22 106.4(3) . . ?
C16 C17 C22 112.5(3) . . ?
C18 C17 C22 108.5(3) . . ?
C13 C18 C19 113.7(3) . . ?
C13 C18 C17 114.4(3) . . ?
C19 C18 C17 97.9(3) . . ?
C13 C18 H18 110.1 . . ?
C19 C18 H18 110.1 . . ?
C17 C18 H18 110.1 . . ?
O19 C19 C18 102.3(3) . . ?
O19 C19 C20 108.3(3) . . ?
C18 C19 C20 114.3(3) . . ?
O19 C19 H19 110.5 . . ?
C18 C19 H19 110.5 . . ?
C20 C19 H19 110.5 . . ?
C29 C20 C21 109.7(3) . . ?
C29 C20 C30 109.4(3) . . ?
C21 C20 C30 111.2(3) . . ?
C29 C20 C19 109.0(3) . . ?
C21 C20 C19 108.2(3) . . ?
C30 C20 C19 109.3(3) . . ?
C22 C21 C20 113.8(3) . . ?
C22 C21 H21A 108.8 . . ?
C20 C21 H21A 108.8 . . ?
C22 C21 H21B 108.8 . . ?
C20 C21 H21B 108.8 . . ?
H21A C21 H21B 107.7 . . ?
C21 C22 C17 112.6(3) . . ?
C21 C22 H22A 109.1 . . ?
C17 C22 H22A 109.1 . . ?
C21 C22 H22B 109.1 . . ?
C17 C22 H22B 109.1 . . ?
H22A C22 H22B 107.8 . . ?
C4 C23 H23A 109.5 . . ?
C4 C23 H23B 109.5 . . ?
H23A C23 H23B 109.5 . . ?
C4 C23 H23C 109.5 . . ?
H23A C23 H23C 109.5 . . ?
H23B C23 H23C 109.5 . . ?
C4 C24 H24A 109.5 . . ?
C4 C24 H24B 109.5 . . ?
H24A C24 H24B 109.5 . . ?
C4 C24 H24C 109.5 . . ?
H24A C24 H24C 109.5 . . ?
H24B C24 H24C 109.5 . . ?
C10 C25 H25A 109.5 . . ?
C10 C25 H25B 109.5 . . ?
H25A C25 H25B 109.5 . . ?
C10 C25 H25C 109.5 . . ?
H25A C25 H25C 109.5 . . ?
H25B C25 H25C 109.5 . . ?
C8 C26 H26A 109.5 . . ?
C8 C26 H26B 109.5 . . ?
H26A C26 H26B 109.5 . . ?
C8 C26 H26C 109.5 . . ?
H26A C26 H26C 109.5 . . ?
H26B C26 H26C 109.5 . . ?
C14 C27 H27A 109.5 . . ?
C14 C27 H27B 109.5 . . ?
H27A C27 H27B 109.5 . . ?
C14 C27 H27C 109.5 . . ?
H27A C27 H27C 109.5 . . ?
H27B C27 H27C 109.5 . . ?
O28 C28 O19 121.5(3) . . ?
O28 C28 C17 129.3(4) . . ?
O19 C28 C17 109.2(3) . . ?
C20 C29 H29A 109.5 . . ?
C20 C29 H29B 109.5 . . ?
H29A C29 H29B 109.5 . . ?
C20 C29 H29C 109.5 . . ?
H29A C29 H29C 109.5 . . ?
H29B C29 H29C 109.5 . . ?
C20 C30 H30A 109.5 . . ?
C20 C30 H30B 109.5 . . ?
H30A C30 H30B 109.5 . . ?
C20 C30 H30C 109.5 . . ?
H30A C30 H30C 109.5 . . ?
H30B C30 H30C 109.5 . . ?
C28 O19 C19 108.3(3) . . ?

loop_
_geom_bond_atom_site_label_1
_geom_bond_atom_site_label_2
_geom_bond_distance
_geom_bond_site_symmetry_2
_geom_bond_publ_flag
C1 C2 1.542(5) . ?
C1 C10 1.543(5) . ?
C1 H1A 0.9700 . ?
C1 H1B 0.9700 . ?
C2 C3 1.538(5) . ?
C2 H2A 0.9700 . ?
C2 H2B 0.9700 . ?
C3 C5 1.331(5) . ?
C3 C4 1.489(5) . ?
C4 C24 1.495(7) . ?
C4 C23 1.511(6) . ?
C4 H4 0.9800 . ?
C5 C6 1.489(5) . ?
C5 C10 1.525(5) . ?
C6 C7 1.522(4) . ?
C6 H6A 0.9700 . ?
C6 H6B 0.9700 . ?
C7 C8 1.542(4) . ?
C7 H7A 0.9700 . ?
C7 H7B 0.9700 . ?
C8 C26 1.546(5) . ?
C8 C9 1.564(4) . ?
C8 C14 1.585(4) . ?
C9 C11 1.528(4) . ?
C9 C10 1.549(4) . ?
C9 H9 0.9800 . ?
C10 C25 1.544(5) . ?
C11 C12 1.527(4) . ?
C11 H11A 0.9700 . ?
C11 H11B 0.9700 . ?
C12 C13 1.527(4) . ?
C12 H12A 0.9700 . ?
C12 H12B 0.9700 . ?
C13 C18 1.527(4) . ?
C13 C14 1.554(4) . ?
C13 H13 0.9800 . ?
C14 C27 1.543(4) . ?
C14 C15 1.552(4) . ?
C15 C16 1.523(5) . ?
C15 H15A 0.9700 . ?
C15 H15B 0.9700 . ?
C16 C17 1.518(5) . ?
C16 H16A 0.9700 . ?
C16 H16B 0.9700 . ?
C17 C28 1.514(5) . ?
C17 C18 1.533(4) . ?
C17 C22 1.540(5) . ?
C18 C19 1.528(4) . ?
C18 H18 0.9800 . ?
C19 O19 1.475(4) . ?
C19 C20 1.536(5) . ?
C19 H19 0.9800 . ?
C20 C29 1.525(5) . ?
C20 C21 1.529(5) . ?
C20 C30 1.529(6) . ?
C21 C22 1.525(5) . ?
C21 H21A 0.9700 . ?
C21 H21B 0.9700 . ?
C22 H22A 0.9700 . ?
C22 H22B 0.9700 . ?
C23 H23A 0.9600 . ?
C23 H23B 0.9600 . ?
C23 H23C 0.9600 . ?
C24 H24A 0.9600 . ?
C24 H24B 0.9600 . ?
C24 H24C 0.9600 . ?
C25 H25A 0.9600 . ?
C25 H25B 0.9600 . ?
C25 H25C 0.9600 . ?
C26 H26A 0.9600 . ?
C26 H26B 0.9600 . ?
C26 H26C 0.9600 . ?
C27 H27A 0.9600 . ?
C27 H27B 0.9600 . ?
C27 H27C 0.9600 . ?
C28 O28 1.199(4) . ?
C28 O19 1.346(4) . ?
C29 H29A 0.9600 . ?
C29 H29B 0.9600 . ?
C29 H29C 0.9600 . ?
C30 H30A 0.9600 . ?
C30 H30B 0.9600 . ?
C30 H30C 0.9600 . ?

loop_
_geom_torsion_atom_site_label_1
_geom_torsion_atom_site_label_2
_geom_torsion_atom_site_label_3
_geom_torsion_atom_site_label_4
_geom_torsion
_geom_torsion_site_symmetry_1
_geom_torsion_site_symmetry_2
_geom_torsion_site_symmetry_3
_geom_torsion_site_symmetry_4
_geom_torsion_publ_flag
C10 C1 C2 C3 -27.5(4) . . . . ?
C1 C2 C3 C5 16.0(4) . . . . ?
C1 C2 C3 C4 -165.1(3) . . . . ?
C5 C3 C4 C24 -112.8(5) . . . . ?
C2 C3 C4 C24 68.4(5) . . . . ?
C5 C3 C4 C23 122.3(5) . . . . ?
C2 C3 C4 C23 -56.4(5) . . . . ?
C4 C3 C5 C6 3.0(7) . . . . ?
C2 C3 C5 C6 -178.1(4) . . . . ?
C4 C3 C5 C10 -176.4(3) . . . . ?
C2 C3 C5 C10 2.4(4) . . . . ?
C3 C5 C6 C7 132.3(4) . . . . ?
C10 C5 C6 C7 -48.3(4) . . . . ?
C5 C6 C7 C8 56.0(4) . . . . ?
C6 C7 C8 C26 63.8(4) . . . . ?
C6 C7 C8 C9 -56.6(4) . . . . ?
C6 C7 C8 C14 -175.4(3) . . . . ?
C7 C8 C9 C11 -176.5(3) . . . . ?
C26 C8 C9 C11 65.4(4) . . . . ?
C14 C8 C9 C11 -56.4(3) . . . . ?
C7 C8 C9 C10 51.1(4) . . . . ?
C26 C8 C9 C10 -67.0(4) . . . . ?
C14 C8 C9 C10 171.2(3) . . . . ?
C3 C5 C10 C1 -19.7(4) . . . . ?
C6 C5 C10 C1 160.8(3) . . . . ?
C3 C5 C10 C25 93.6(4) . . . . ?
C6 C5 C10 C25 -85.9(4) . . . . ?
C3 C5 C10 C9 -138.2(3) . . . . ?
C6 C5 C10 C9 42.3(4) . . . . ?
C2 C1 C10 C5 28.3(3) . . . . ?
C2 C1 C10 C25 -86.3(3) . . . . ?
C2 C1 C10 C9 146.5(3) . . . . ?
C11 C9 C10 C5 -175.7(3) . . . . ?
C8 C9 C10 C5 -44.1(4) . . . . ?
C11 C9 C10 C1 72.3(4) . . . . ?
C8 C9 C10 C1 -156.0(3) . . . . ?
C11 C9 C10 C25 -50.7(4) . . . . ?
C8 C9 C10 C25 80.9(4) . . . . ?
C10 C9 C11 C12 -169.5(3) . . . . ?
C8 C9 C11 C12 56.6(4) . . . . ?
C9 C11 C12 C13 -56.0(4) . . . . ?
C11 C12 C13 C18 -176.6(3) . . . . ?
C11 C12 C13 C14 56.6(4) . . . . ?
C18 C13 C14 C27 -59.7(3) . . . . ?
C12 C13 C14 C27 66.2(3) . . . . ?
C18 C13 C14 C15 56.2(3) . . . . ?
C12 C13 C14 C15 -177.9(3) . . . . ?
C18 C13 C14 C8 177.3(2) . . . . ?
C12 C13 C14 C8 -56.8(3) . . . . ?
C7 C8 C14 C27 51.5(3) . . . . ?
C26 C8 C14 C27 171.1(3) . . . . ?
C9 C8 C14 C27 -66.3(3) . . . . ?
C7 C8 C14 C15 -67.8(3) . . . . ?
C26 C8 C14 C15 51.7(3) . . . . ?
C9 C8 C14 C15 174.4(3) . . . . ?
C7 C8 C14 C13 173.8(2) . . . . ?
C26 C8 C14 C13 -66.6(3) . . . . ?
C9 C8 C14 C13 56.0(3) . . . . ?
C27 C14 C15 C16 58.4(4) . . . . ?
C13 C14 C15 C16 -59.5(4) . . . . ?
C8 C14 C15 C16 -179.8(3) . . . . ?
C14 C15 C16 C17 54.6(4) . . . . ?
C15 C16 C17 C28 70.6(4) . . . . ?
C15 C16 C17 C18 -44.3(4) . . . . ?
C15 C16 C17 C22 -169.0(3) . . . . ?
C12 C13 C18 C19 73.2(3) . . . . ?
C14 C13 C18 C19 -160.8(3) . . . . ?
C12 C13 C18 C17 -175.4(3) . . . . ?
C14 C13 C18 C17 -49.5(3) . . . . ?
C28 C17 C18 C13 -79.2(3) . . . . ?
C16 C17 C18 C13 42.5(4) . . . . ?
C22 C17 C18 C13 169.2(3) . . . . ?
C28 C17 C18 C19 41.4(3) . . . . ?
C16 C17 C18 C19 163.0(3) . . . . ?
C22 C17 C18 C19 -70.2(3) . . . . ?
C13 C18 C19 O19 77.2(3) . . . . ?
C17 C18 C19 O19 -43.9(3) . . . . ?
C13 C18 C19 C20 -166.0(3) . . . . ?
C17 C18 C19 C20 72.9(3) . . . . ?
O19 C19 C20 C29 -65.5(4) . . . . ?
C18 C19 C20 C29 -178.9(3) . . . . ?
O19 C19 C20 C21 53.7(4) . . . . ?
C18 C19 C20 C21 -59.7(4) . . . . ?
O19 C19 C20 C30 175.0(3) . . . . ?
C18 C19 C20 C30 61.6(4) . . . . ?
C29 C20 C21 C22 160.1(3) . . . . ?
C30 C20 C21 C22 -78.8(4) . . . . ?
C19 C20 C21 C22 41.3(4) . . . . ?
C20 C21 C22 C17 -44.9(4) . . . . ?
C28 C17 C22 C21 -46.0(4) . . . . ?
C16 C17 C22 C21 -170.1(3) . . . . ?
C18 C17 C22 C21 61.8(4) . . . . ?
C16 C17 C28 O28 33.4(5) . . . . ?
C18 C17 C28 O28 156.3(4) . . . . ?
C22 C17 C28 O28 -90.5(5) . . . . ?
C16 C17 C28 O19 -148.6(3) . . . . ?
C18 C17 C28 O19 -25.6(3) . . . . ?
C22 C17 C28 O19 87.5(3) . . . . ?
O28 C28 O19 C19 175.4(3) . . . . ?
C17 C28 O19 C19 -2.8(4) . . . . ?
C18 C19 O19 C28 30.4(3) . . . . ?
C20 C19 O19 C28 -90.7(3) . . . . ?

loop_
_cod_related_entry_id
_cod_related_entry_database
_cod_related_entry_code
1 ChemSpider 30653358
